data_1010768
loop_
_publ_author_name
'Peacock, M A'
'Berry, L G'

_publ_section_title
;
Roentgenographic observations on ore minerals
;
_journal_coden_ASTM UTSGAL
_journal_name_full
;
University of Toronto Studies, Geological Series
;
_journal_page_first 47
_journal_page_last 69
_journal_volume 44
_journal_year 1940
_chemical_compound_source 'from Salchendorf, near Siegen, Germany'
_chemical_formula_structural 'Ni Sb S'
_chemical_formula_sum 'Ni S Sb'
_chemical_name_mineral Ullmannite
_chemical_name_systematic 'Nickel antimony sulfide (1/1/1)'
_cell_angle_alpha 90
_cell_angle_beta 90
_cell_angle_gamma 90
_cell_formula_units_Z 0
_cell_length_a 5.899(5)
_cell_length_b 5.899
_cell_length_c 5.899
_cell_volume 205.3
_cod_database_code 1010768

loop_
_atom_site_label
_atom_site_fract_x
_atom_site_fract_y
_atom_site_fract_z
? ? ? ?
